data_2236582
loop_
_publ_author_name
'Chaithanya, U.'
'Foro, Sabine'
'Gowda, B. Thimme'

_publ_section_title
;
 <i>N</i>-(4-Methylphenyl)-2-nitrobenzenesulfonamide
;
_journal_coeditor_code RK2377
_journal_issue 9
_journal_name_full 'Acta Crystallographica Section E'
_journal_page_first o2745
_journal_paper_doi 10.1107/S1600536812035866
_journal_volume 68
_journal_year 2012
_chemical_formula_iupac 'C13 H12 N2 O4 S'
_chemical_formula_moiety 'C13 H12 N2 O4 S'
_chemical_formula_sum 'C13 H12 N2 O4 S'
_chemical_formula_weight 292.32
_chemical_melting_point 385
_chemical_name_systematic
;
<i>N</i>-(4-Methylphenyl)-2-nitrobenzenesulfonamide
;
_space_group_IT_number 14
_symmetry_cell_setting monoclinic
_symmetry_space_group_name_Hall '-P 2ybc'
_symmetry_space_group_name_H-M 'P 1 21/c 1'
_atom_sites_solution_hydrogens geom
_atom_sites_solution_primary direct
_atom_sites_solution_secondary difmap
_audit_creation_method SHELXL97
_cell_angle_alpha 90.00
_cell_angle_beta 91.116(5)
_cell_angle_gamma 90.00
_cell_formula_units_Z 4
_cell_length_a 8.2787(5)
_cell_length_b 11.2017(7)
_cell_length_c 14.6435(8)
_cell_measurement_reflns_used 2975
_cell_measurement_temperature 295(2)
_cell_measurement_theta_max 27.81
_cell_measurement_theta_min 2.85
_cell_volume 1357.71(14)
_computing_cell_refinement '<i>CrysAlis CCD</i> (Oxford Diffraction, 2009)'
_computing_data_collection '<i>CrysAlis CCD</i> (Oxford Diffraction, 2009)'
_computing_data_reduction '<i>CrysAlis RED</i> (Oxford Diffraction, 2009)'
_computing_molecular_graphics '<i>PLATON</i> (Spek, 2009)'
_computing_publication_material '<i>SHELXL97</i>  (Sheldrick, 2008)'
_computing_structure_refinement '<i>SHELXL97</i>  (Sheldrick, 2008)'
_computing_structure_solution '<i>SHELXS97</i>  (Sheldrick, 2008)'
_diffrn_ambient_temperature 295(2)
_diffrn_measured_fraction_theta_full 0.999
_diffrn_measured_fraction_theta_max 0.999
_diffrn_measurement_device_type 'Oxford Diffraction Xcalibur diffractometer with a Sapphire CCD detector'
_diffrn_measurement_method 'Rotation method data acquisition using \w scans'
_diffrn_radiation_monochromator graphite
_diffrn_radiation_source 'fine-focus sealed tube'
_diffrn_radiation_type MoK\a
_diffrn_radiation_wavelength 0.71073
_diffrn_reflns_av_R_equivalents 0.0127
_diffrn_reflns_av_sigmaI/netI 0.0153
_diffrn_reflns_limit_h_max 10
_diffrn_reflns_limit_h_min -10
_diffrn_reflns_limit_k_max 11
_diffrn_reflns_limit_k_min -14
_diffrn_reflns_limit_l_max 13
_diffrn_reflns_limit_l_min -18
_diffrn_reflns_number 5351
_diffrn_reflns_theta_full 26.37
_diffrn_reflns_theta_max 26.37
_diffrn_reflns_theta_min 3.06
_diffrn_standards_decay_% 0
_diffrn_standards_number 0
_exptl_absorpt_coefficient_mu 0.253
_exptl_absorpt_correction_T_max 0.9056
_exptl_absorpt_correction_T_min 0.8883
_exptl_absorpt_correction_type multi-scan
_exptl_absorpt_process_details '(<i>CrysAlis RED</i>; Oxford Diffraction, 2009)'
_exptl_crystal_colour yellow
_exptl_crystal_density_diffrn 1.430
_exptl_crystal_density_method 'not measured'
_exptl_crystal_description prism
_exptl_crystal_F_000 608
_exptl_crystal_size_max 0.48
_exptl_crystal_size_mid 0.40
_exptl_crystal_size_min 0.40
_refine_diff_density_max 0.270
_refine_diff_density_min -0.423
_refine_ls_extinction_method none
_refine_ls_goodness_of_fit_ref 1.061
_refine_ls_hydrogen_treatment mixed
_refine_ls_matrix_type full
_refine_ls_number_parameters 184
_refine_ls_number_reflns 2766
_refine_ls_number_restraints 1
_refine_ls_restrained_S_all 1.061
_refine_ls_R_factor_all 0.0471
_refine_ls_R_factor_gt 0.0383
_refine_ls_shift/su_max 0.000
_refine_ls_shift/su_mean 0.000
_refine_ls_structure_factor_coef Fsqd
_refine_ls_weighting_details 'calc w=1/[\s^2^(Fo^2^)+(0.0560P)^2^+0.5176P] where P=(Fo^2^+2Fc^2^)/3'
_refine_ls_weighting_scheme calc
_refine_ls_wR_factor_gt 0.1019
_refine_ls_wR_factor_ref 0.1083
_reflns_number_gt 2353
_reflns_number_total 2766
_reflns_threshold_expression I>2\s(I)
_cod_data_source_file rk2377.cif
_cod_data_source_block I
_cod_original_cell_volume 1357.72(14)
_cod_original_sg_symbol_H-M 'P 21/c'
_cod_database_code 2236582
_cod_database_fobs_code 2236582

loop_
_symmetry_equiv_pos_as_xyz
'x, y, z'
'-x, y+1/2, -z+1/2'
'-x, -y, -z'
'x, -y-1/2, z-1/2'

loop_
_atom_site_type_symbol
_atom_site_label
_atom_site_fract_x
_atom_site_fract_y
_atom_site_fract_z
_atom_site_U_iso_or_equiv
_atom_site_adp_type
_atom_site_calc_flag
_atom_site_refinement_flags
_atom_site_occupancy
_atom_site_symmetry_multiplicity
C C1 0.3224(2) 0.15569(16) 0.18420(11) 0.0364(4) Uani d . 1 1
C C2 0.1752(2) 0.11277(16) 0.15102(12) 0.0401(4) Uani d . 1 1
C C3 0.0303(2) 0.1524(2) 0.18391(16) 0.0571(5) Uani d . 1 1
H H3 -0.0667 0.1204 0.1622 0.068 Uiso calc R 1 1
C C4 0.0316(3) 0.2405(2) 0.24967(17) 0.0669(7) Uani d . 1 1
H H4 -0.0655 0.2687 0.2722 0.080 Uiso calc R 1 1
C C5 0.1747(3) 0.2869(2) 0.28221(15) 0.0626(6) Uani d . 1 1
H H5 0.1741 0.3476 0.3255 0.075 Uiso calc R 1 1
C C6 0.3206(3) 0.24352(19) 0.25080(13) 0.0485(5) Uani d . 1 1
H H6 0.4174 0.2735 0.2745 0.058 Uiso calc R 1 1
C C7 0.6251(2) 0.27979(16) 0.04577(12) 0.0373(4) Uani d . 1 1
C C8 0.6677(3) 0.35516(19) 0.11701(14) 0.0565(6) Uani d . 1 1
H H8 0.6533 0.3314 0.1772 0.068 Uiso calc R 1 1
C C9 0.7320(3) 0.46652(19) 0.09806(15) 0.0588(6) Uani d . 1 1
H H9 0.7602 0.5167 0.1464 0.071 Uiso calc R 1 1
C C10 0.7555(2) 0.50554(18) 0.01005(14) 0.0480(5) Uani d . 1 1
C C11 0.7119(3) 0.4285(2) -0.05929(14) 0.0610(6) Uani d . 1 1
H H11 0.7252 0.4525 -0.1195 0.073 Uiso calc R 1 1
C C12 0.6490(3) 0.3172(2) -0.04227(13) 0.0541(5) Uani d . 1 1
H H12 0.6225 0.2668 -0.0908 0.065 Uiso calc R 1 1
C C13 0.8262(3) 0.6268(2) -0.00946(18) 0.0665(6) Uani d . 1 1
H H13A 0.9318 0.6326 0.0185 0.100 Uiso calc R 1 1
H H13B 0.7576 0.6875 0.0150 0.100 Uiso calc R 1 1
H H13C 0.8341 0.6374 -0.0743 0.100 Uiso calc R 1 1
N N1 0.5608(2) 0.16250(14) 0.05726(10) 0.0425(4) Uani d D 1 1
H H1N 0.535(3) 0.1265(18) 0.0090(12) 0.051 Uiso d D 1 1
N N2 0.16650(18) 0.02534(14) 0.07570(12) 0.0465(4) Uani d . 1 1
O O1 0.48358(16) -0.02622(11) 0.12570(9) 0.0459(3) Uani d . 1 1
O O2 0.62478(16) 0.12592(13) 0.22019(9) 0.0503(4) Uani d . 1 1
O O3 0.22587(19) 0.05430(15) 0.00333(10) 0.0592(4) Uani d . 1 1
O O4 0.0967(2) -0.06803(16) 0.08834(14) 0.0770(5) Uani d . 1 1
S S1 0.51096(5) 0.09646(4) 0.14959(3) 0.03688(15) Uani d . 1 1

loop_
_atom_site_aniso_label
_atom_site_aniso_U_11
_atom_site_aniso_U_22
_atom_site_aniso_U_33
_atom_site_aniso_U_12
_atom_site_aniso_U_13
_atom_site_aniso_U_23
C1 0.0385(9) 0.0381(9) 0.0326(8) 0.0024(7) 0.0034(7) 0.0054(7)
C2 0.0390(9) 0.0412(10) 0.0403(9) -0.0001(7) 0.0037(7) 0.0042(8)
C3 0.0390(10) 0.0669(14) 0.0655(13) 0.0028(10) 0.0086(9) 0.0010(11)
C4 0.0542(13) 0.0830(17) 0.0643(14) 0.0177(12) 0.0183(11) -0.0067(13)
C5 0.0699(15) 0.0674(15) 0.0509(12) 0.0141(12) 0.0108(11) -0.0132(11)
C6 0.0513(11) 0.0551(12) 0.0390(10) 0.0018(9) 0.0013(8) -0.0033(9)
C7 0.0365(9) 0.0372(9) 0.0385(9) 0.0009(7) 0.0024(7) 0.0010(7)
C8 0.0853(16) 0.0478(11) 0.0368(10) -0.0110(11) 0.0101(10) -0.0022(9)
C9 0.0868(16) 0.0428(11) 0.0470(11) -0.0104(11) 0.0053(11) -0.0089(9)
C10 0.0519(11) 0.0392(10) 0.0528(11) 0.0008(8) -0.0014(9) 0.0059(9)
C11 0.0830(16) 0.0606(13) 0.0391(10) -0.0181(12) -0.0052(10) 0.0124(10)
C12 0.0717(14) 0.0545(12) 0.0359(10) -0.0158(10) -0.0054(9) 0.0009(9)
C13 0.0814(17) 0.0459(12) 0.0720(15) -0.0096(11) -0.0013(13) 0.0118(11)
N1 0.0512(9) 0.0412(9) 0.0353(8) -0.0074(7) 0.0066(7) -0.0040(6)
N2 0.0368(8) 0.0437(9) 0.0587(10) -0.0018(7) -0.0039(7) -0.0016(8)
O1 0.0465(7) 0.0362(7) 0.0550(8) 0.0030(5) 0.0038(6) 0.0047(6)
O2 0.0429(7) 0.0616(9) 0.0462(7) -0.0010(6) -0.0077(6) 0.0073(6)
O3 0.0638(9) 0.0675(10) 0.0464(8) 0.0009(8) 0.0024(7) -0.0072(7)
O4 0.0710(11) 0.0558(10) 0.1045(14) -0.0252(8) 0.0067(10) -0.0084(9)
S1 0.0344(2) 0.0384(3) 0.0378(2) 0.00117(17) 0.00018(17) 0.00418(18)

loop_
_atom_type_symbol
_atom_type_description
_atom_type_scat_dispersion_real
_atom_type_scat_dispersion_imag
_atom_type_scat_source
C C 0.0033 0.0016 'International Tables Vol C Tables 4.2.6.8 and 6.1.1.4'
H H 0.0000 0.0000 'International Tables Vol C Tables 4.2.6.8 and 6.1.1.4'
N N 0.0061 0.0033 'International Tables Vol C Tables 4.2.6.8 and 6.1.1.4'
O O 0.0106 0.0060 'International Tables Vol C Tables 4.2.6.8 and 6.1.1.4'
S S 0.1246 0.1234 'International Tables Vol C Tables 4.2.6.8 and 6.1.1.4'

loop_
_geom_angle_atom_site_label_1
_geom_angle_atom_site_label_2
_geom_angle_atom_site_label_3
_geom_angle
C6 C1 C2 118.06(17)
C6 C1 S1 119.16(14)
C2 C1 S1 122.68(14)
C3 C2 C1 122.09(19)
C3 C2 N2 116.46(17)
C1 C2 N2 121.40(16)
C2 C3 C4 118.7(2)
C2 C3 H3 120.6
C4 C3 H3 120.6
C5 C4 C3 120.6(2)
C5 C4 H4 119.7
C3 C4 H4 119.7
C4 C5 C6 120.2(2)
C4 C5 H5 119.9
C6 C5 H5 119.9
C1 C6 C5 120.2(2)
C1 C6 H6 119.9
C5 C6 H6 119.9
C12 C7 C8 118.87(18)
C12 C7 N1 116.85(16)
C8 C7 N1 124.26(16)
C7 C8 C9 119.45(19)
C7 C8 H8 120.3
C9 C8 H8 120.3
C10 C9 C8 122.30(19)
C10 C9 H9 118.8
C8 C9 H9 118.8
C11 C10 C9 116.84(19)
C11 C10 C13 121.48(19)
C9 C10 C13 121.7(2)
C10 C11 C12 121.98(19)
C10 C11 H11 119.0
C12 C11 H11 119.0
C7 C12 C11 120.55(19)
C7 C12 H12 119.7
C11 C12 H12 119.7
C10 C13 H13A 109.5
C10 C13 H13B 109.5
H13A C13 H13B 109.5
C10 C13 H13C 109.5
H13A C13 H13C 109.5
H13B C13 H13C 109.5
C7 N1 S1 128.79(13)
C7 N1 H1N 115.7(15)
S1 N1 H1N 115.1(15)
O4 N2 O3 124.30(19)
O4 N2 C2 118.40(18)
O3 N2 C2 117.25(16)
O2 S1 O1 119.88(8)
O2 S1 N1 109.16(8)
O1 S1 N1 106.17(8)
O2 S1 C1 106.18(8)
O1 S1 C1 106.94(8)
N1 S1 C1 108.05(8)

loop_
_geom_bond_atom_site_label_1
_geom_bond_atom_site_label_2
_geom_bond_distance
C1 C6 1.386(3)
C1 C2 1.389(3)
C1 S1 1.7786(18)
C2 C3 1.375(3)
C2 N2 1.476(2)
C3 C4 1.378(3)
C3 H3 0.9300
C4 C5 1.371(4)
C4 H4 0.9300
C5 C6 1.388(3)
C5 H5 0.9300
C6 H6 0.9300
C7 C12 1.374(3)
C7 C8 1.382(3)
C7 N1 1.429(2)
C8 C9 1.386(3)
C8 H8 0.9300
C9 C10 1.378(3)
C9 H9 0.9300
C10 C11 1.375(3)
C10 C13 1.508(3)
C11 C12 1.376(3)
C11 H11 0.9300
C12 H12 0.9300
C13 H13A 0.9600
C13 H13B 0.9600
C13 H13C 0.9600
N1 S1 1.6022(16)
N1 H1N 0.837(15)
N2 O4 1.211(2)
N2 O3 1.221(2)
O1 S1 1.4349(14)
O2 S1 1.4240(14)

loop_
_geom_hbond_atom_site_label_D
_geom_hbond_atom_site_label_H
_geom_hbond_atom_site_label_A
_geom_hbond_site_symmetry_A
_geom_hbond_distance_DH
_geom_hbond_distance_HA
_geom_hbond_distance_DA
_geom_hbond_angle_DHA
N1 H1N O1 3_655 0.837(15) 2.273(16) 3.099(2) 169(2)

loop_
_geom_torsion_atom_site_label_1
_geom_torsion_atom_site_label_2
_geom_torsion_atom_site_label_3
_geom_torsion_atom_site_label_4
_geom_torsion
C6 C1 C2 C3 -1.7(3)
S1 C1 C2 C3 174.45(16)
C6 C1 C2 N2 175.75(16)
S1 C1 C2 N2 -8.0(2)
C1 C2 C3 C4 2.3(3)
N2 C2 C3 C4 -175.36(19)
C2 C3 C4 C5 -0.6(4)
C3 C4 C5 C6 -1.6(4)
C2 C1 C6 C5 -0.4(3)
S1 C1 C6 C5 -176.78(16)
C4 C5 C6 C1 2.1(3)
C12 C7 C8 C9 0.5(3)
N1 C7 C8 C9 178.8(2)
C7 C8 C9 C10 -0.1(4)
C8 C9 C10 C11 0.1(4)
C8 C9 C10 C13 -179.8(2)
C9 C10 C11 C12 -0.6(4)
C13 C10 C11 C12 179.2(2)
C8 C7 C12 C11 -1.0(3)
N1 C7 C12 C11 -179.4(2)
C10 C11 C12 C7 1.1(4)
C12 C7 N1 S1 -176.43(16)
C8 C7 N1 S1 5.2(3)
C3 C2 N2 O4 -58.7(2)
C1 C2 N2 O4 123.6(2)
C3 C2 N2 O3 118.8(2)
C1 C2 N2 O3 -58.9(2)
C7 N1 S1 O2 -38.49(19)
C7 N1 S1 O1 -169.02(16)
C7 N1 S1 C1 76.55(18)
C6 C1 S1 O2 18.56(17)
C2 C1 S1 O2 -157.61(15)
C6 C1 S1 O1 147.65(15)
C2 C1 S1 O1 -28.52(17)
C6 C1 S1 N1 -98.44(16)
C2 C1 S1 N1 85.40(16)

loop_
_cod_related_entry_id
_cod_related_entry_database
_cod_related_entry_code
1 ChemSpider 620207
